data_4086145
loop_
_publ_author_name
'Smart, Katharine A.'
'Mothes-Martin, Emmanuelle'
'Vendier, Laure'
'Perutz, Robin N.'
'Grellier, Mary'
'Sabo-Etienne, Sylviane'

_publ_section_title
;
 A Ruthenium Dihydrogen Germylene Complex and the Catalytic Synthesis of
 Digermoxane
;
_journal_issue 16
_journal_name_full Organometallics
_journal_page_first 4158
_journal_paper_doi 10.1021/acs.organomet.5b00570
_journal_volume 34
_journal_year 2015
_chemical_compound_source 'synthesis as described'
_chemical_formula_moiety 'C48 H80 Ge P2 Ru'
_chemical_formula_sum 'C48 H80 Ge P2 Ru'
_chemical_formula_weight 892.72
_chemical_name_systematic
;
 ?
;
_space_group_IT_number 2
_symmetry_cell_setting triclinic
_symmetry_Int_Tables_number 2
_symmetry_space_group_name_Hall '-P 1'
_symmetry_space_group_name_H-M 'P -1'
_atom_sites_solution_hydrogens geom
_atom_sites_solution_primary direct
_atom_sites_solution_secondary difmap
_cell_angle_alpha 80.397(2)
_cell_angle_beta 88.455(2)
_cell_angle_gamma 70.432(2)
_cell_formula_units_Z 2
_cell_length_a 9.9875(6)
_cell_length_b 12.5461(7)
_cell_length_c 19.5939(11)
_cell_measurement_reflns_used 9661
_cell_measurement_temperature 100(2)
_cell_measurement_theta_max 33.13
_cell_measurement_theta_min 2.38
_cell_measurement_wavelength 0.71073
_cell_volume 2279.9(2)
_computing_cell_refinement 'Bruker SAINT'
_computing_data_collection 'Bruker APEX2'
_computing_data_reduction 'Bruker SAINT'
_computing_molecular_graphics 'Ortep-3 for Windows (Farrugia, 1997)'
_computing_publication_material 'WinGX publication routines (Farrugia, 1999)'
_computing_structure_refinement 'SHELXL-97 (Sheldrick, 2008)'
_computing_structure_solution 'SHELXS-97 (Sheldrick, 2008)'
_diffrn_ambient_temperature 100(2)
_diffrn_measured_fraction_theta_full 0.99
_diffrn_measured_fraction_theta_max 0.99
_diffrn_measurement_device_type 'Bruker Kappa APEX II'
_diffrn_measurement_method \w-\f
_diffrn_radiation_monochromator graphite
_diffrn_radiation_source 'fine-focus sealed tube'
_diffrn_radiation_type MoK\a
_diffrn_radiation_wavelength 0.71073
_diffrn_reflns_av_R_equivalents 0.02
_diffrn_reflns_av_unetI/netI 0.0124
_diffrn_reflns_limit_h_max 12
_diffrn_reflns_limit_h_min -12
_diffrn_reflns_limit_k_max 15
_diffrn_reflns_limit_k_min -15
_diffrn_reflns_limit_l_max 24
_diffrn_reflns_limit_l_min -24
_diffrn_reflns_number 67356
_diffrn_reflns_theta_full 26.37
_diffrn_reflns_theta_max 26.37
_diffrn_reflns_theta_min 1.05
_diffrn_standards_decay_% 0
_diffrn_standards_interval_count 0
_diffrn_standards_interval_time 0
_diffrn_standards_number 0
_exptl_absorpt_coefficient_mu 1.091
_exptl_absorpt_correction_T_max 0.991
_exptl_absorpt_correction_T_min 0.853
_exptl_absorpt_correction_type multi-scan
_exptl_absorpt_process_details
;
        [c.f. r.h. blessing, acta cryst. (1995), a51, 33-38]
;
_exptl_crystal_colour orange
_exptl_crystal_density_diffrn 1.3
_exptl_crystal_density_method 'not measured'
_exptl_crystal_description 'cubic parallelepiped'
_exptl_crystal_F_000 948
_exptl_crystal_size_max 0.17
_exptl_crystal_size_mid 0.15
_exptl_crystal_size_min 0.12
_refine_diff_density_max 1.427
_refine_diff_density_min -0.753
_refine_diff_density_rms 0.058
_refine_ls_extinction_method none
_refine_ls_goodness_of_fit_ref 1.035
_refine_ls_hydrogen_treatment mixed
_refine_ls_matrix_type full
_refine_ls_number_parameters 481
_refine_ls_number_reflns 9263
_refine_ls_number_restraints 0
_refine_ls_restrained_S_all 1.035
_refine_ls_R_factor_all 0.0253
_refine_ls_R_factor_gt 0.0232
_refine_ls_shift/su_max 0.016
_refine_ls_shift/su_mean 0
_refine_ls_structure_factor_coef Fsqd
_refine_ls_weighting_details 'calc w=1/[\s^2^(Fo^2^)+(0.0278P)^2^+2.1792P] where P=(Fo^2^+2Fc^2^)/3'
_refine_ls_weighting_scheme calc
_refine_ls_wR_factor_gt 0.0583
_refine_ls_wR_factor_ref 0.0597
_reflns_number_gt 8688
_reflns_number_total 9263
_reflns_threshold_expression >2\s(I)
_cod_data_source_file om5b00570_si_003.cif
_cod_data_source_block Germylene
_cod_depositor_comments 'Adding full bibliography for 4086145--4086147.cif.'
_cod_database_code 4086145

loop_
_symmetry_equiv_pos_as_xyz
'x, y, z'
'-x, -y, -z'

loop_
_atom_site_label
_atom_site_type_symbol
_atom_site_fract_x
_atom_site_fract_y
_atom_site_fract_z
_atom_site_U_iso_or_equiv
_atom_site_adp_type
_atom_site_occupancy
_atom_site_symmetry_multiplicity
_atom_site_calc_flag
_atom_site_refinement_flags
_atom_site_disorder_assembly
_atom_site_disorder_group
C1 C 0.81048(18) 1.01127(15) 0.64593(9) 0.0181(3) Uani 1 1 d . . .
C2 C 0.82956(19) 1.11681(15) 0.62290(9) 0.0216(4) Uani 1 1 d . . .
H2 H 0.9205 1.1235 0.6281 0.026 Uiso 1 1 calc R . .
C3 C 0.7175(2) 1.21212(16) 0.59252(10) 0.0262(4) Uani 1 1 d . . .
H3 H 0.7325 1.2831 0.5773 0.031 Uiso 1 1 calc R . .
C4 C 0.5844(2) 1.20362(16) 0.58451(10) 0.0257(4) Uani 1 1 d . . .
H4 H 0.508 1.2687 0.5637 0.031 Uiso 1 1 calc R . .
C5 C 0.5626(2) 1.10011(16) 0.60685(10) 0.0243(4) Uani 1 1 d . . .
H5 H 0.4714 1.094 0.6013 0.029 Uiso 1 1 calc R . .
C6 C 0.67494(19) 1.00509(15) 0.63742(9) 0.0211(4) Uani 1 1 d . . .
H6 H 0.6591 0.9345 0.6528 0.025 Uiso 1 1 calc R . .
C7 C 1.13634(18) 0.89603(14) 0.65811(9) 0.0181(3) Uani 1 1 d . . .
C8 C 1.2642(2) 0.84985(16) 0.69716(10) 0.0232(4) Uani 1 1 d . . .
H8 H 1.2632 0.8192 0.7448 0.028 Uiso 1 1 calc R . .
C9 C 1.3927(2) 0.84810(18) 0.66736(11) 0.0288(4) Uani 1 1 d . . .
H9 H 1.4782 0.8182 0.6948 0.035 Uiso 1 1 calc R . .
C10 C 1.3957(2) 0.89016(18) 0.59739(11) 0.0292(4) Uani 1 1 d . . .
H10 H 1.4838 0.8871 0.5767 0.035 Uiso 1 1 calc R . .
C11 C 1.2704(2) 0.93666(16) 0.55763(10) 0.0265(4) Uani 1 1 d . . .
H11 H 1.2724 0.9661 0.5098 0.032 Uiso 1 1 calc R . .
C12 C 1.1423(2) 0.94004(15) 0.58795(9) 0.0214(4) Uani 1 1 d . . .
H12 H 1.0568 0.9729 0.5606 0.026 Uiso 1 1 calc R . .
C14 C 0.99046(17) 0.84035(14) 0.91770(8) 0.0148(3) Uani 1 1 d . . .
H14 H 0.9427 0.872 0.959 0.018 Uiso 1 1 calc R . .
C15 C 1.1202(2) 0.73540(16) 0.94421(11) 0.0275(4) Uani 1 1 d . . .
H15A H 1.089 0.6788 0.976 0.033 Uiso 1 1 calc R . .
H15B H 1.1661 0.6989 0.9046 0.033 Uiso 1 1 calc R . .
C16 C 1.2281(2) 0.76885(19) 0.98227(12) 0.0340(5) Uani 1 1 d . . .
H16A H 1.1851 0.7985 1.0244 0.041 Uiso 1 1 calc R . .
H16B H 1.3124 0.7 0.9969 0.041 Uiso 1 1 calc R . .
C17 C 1.2743(2) 0.85948(19) 0.93659(12) 0.0315(4) Uani 1 1 d . . .
H17A H 1.3239 0.828 0.8962 0.038 Uiso 1 1 calc R . .
H17B H 1.3415 0.8812 0.9629 0.038 Uiso 1 1 calc R . .
C18 C 1.1460(2) 0.96488(18) 0.91178(11) 0.0302(4) Uani 1 1 d . . .
H18A H 1.1772 1.0219 0.8803 0.036 Uiso 1 1 calc R . .
H18B H 1.1017 1.0003 0.952 0.036 Uiso 1 1 calc R . .
C19 C 1.0366(2) 0.93311(17) 0.87378(10) 0.0282(4) Uani 1 1 d . . .
H19A H 0.9522 1.0024 0.8605 0.034 Uiso 1 1 calc R . .
H19B H 1.078 0.906 0.8308 0.034 Uiso 1 1 calc R . .
C20 C 0.70779(18) 0.94087(14) 0.85548(10) 0.0202(4) Uani 1 1 d . . .
H20 H 0.7447 0.9913 0.8207 0.024 Uiso 1 1 calc R A 1
C21 C 0.57812(19) 0.93609(15) 0.81834(10) 0.0229(4) Uani 1 1 d . C .
H21A H 0.5275 0.8945 0.8508 0.027 Uiso 1 1 calc R B 1
H21B H 0.6092 0.8937 0.7792 0.027 Uiso 1 1 calc R B 1
C22A C 0.4769(3) 1.0580(2) 0.79104(15) 0.0296(3) Uani 0.79 1 d P C 1
H22A H 0.3916 1.0535 0.7687 0.036 Uiso 0.79 1 calc PR C 1
H22B H 0.525 1.0974 0.7558 0.036 Uiso 0.79 1 calc PR C 1
C23A C 0.4306(3) 1.1286(3) 0.85201(15) 0.0296(3) Uani 0.79 1 d P C 1
H23A H 0.37 1.2082 0.8336 0.036 Uiso 0.79 1 calc PR C 1
H23B H 0.375 1.0933 0.8854 0.036 Uiso 0.79 1 calc PR C 1
C24A C 0.5616(3) 1.1294(2) 0.88774(15) 0.0296(3) Uani 0.79 1 d P C 1
H24A H 0.5332 1.1706 0.9275 0.036 Uiso 0.79 1 calc PR C 1
H24B H 0.6114 1.1715 0.8551 0.036 Uiso 0.79 1 calc PR C 1
C25A C 0.6635(3) 1.0083(2) 0.91352(14) 0.0296(3) Uani 0.79 1 d P C 1
H25A H 0.7489 1.013 0.9356 0.036 Uiso 0.79 1 calc PR C 1
H25B H 0.6165 0.9681 0.9489 0.036 Uiso 0.79 1 calc PR C 1
C22B C 0.4432(11) 1.0423(10) 0.8098(6) 0.0296(3) Uani 0.21 1 d P C 2
H22C H 0.4188 1.0661 0.7597 0.036 Uiso 0.21 1 calc PR C 2
H22D H 0.3651 1.0184 0.8318 0.036 Uiso 0.21 1 calc PR C 2
C24B C 0.5804(10) 1.1520(9) 0.8506(6) 0.0296(3) Uani 0.21 1 d P C 2
H24C H 0.5826 1.221 0.8183 0.036 Uiso 0.21 1 calc PR C 2
H24D H 0.5698 1.1716 0.8978 0.036 Uiso 0.21 1 calc PR C 2
C23B C 0.4435(12) 1.1217(11) 0.8311(6) 0.0296(3) Uani 0.21 1 d P C 2
H23C H 0.3876 1.1226 0.8737 0.036 Uiso 0.21 1 calc PR C 2
H23D H 0.3862 1.1883 0.7972 0.036 Uiso 0.21 1 calc PR C 2
C25B C 0.7255(10) 1.0538(8) 0.8481(5) 0.0296(3) Uani 0.21 1 d P C 2
H25C H 0.7704 1.0688 0.8036 0.036 Uiso 0.21 1 calc PR C 2
H25D H 0.7897 1.0534 0.8859 0.036 Uiso 0.21 1 calc PR C 2
C26 C 0.80871(17) 0.70024(14) 0.93835(8) 0.0158(3) Uani 1 1 d . . .
H26 H 0.8922 0.6277 0.9431 0.019 Uiso 1 1 calc R C .
C27 C 0.6840(2) 0.66657(16) 0.91687(9) 0.0224(4) Uani 1 1 d . C .
H27A H 0.5943 0.7315 0.9175 0.027 Uiso 1 1 calc R . .
H27B H 0.6966 0.6499 0.869 0.027 Uiso 1 1 calc R . .
C28 C 0.6744(2) 0.56097(17) 0.96581(11) 0.0303(4) Uani 1 1 d . . .
H28A H 0.591 0.5428 0.9519 0.036 Uiso 1 1 calc R C .
H28B H 0.7606 0.4944 0.962 0.036 Uiso 1 1 calc R . .
C29 C 0.6607(2) 0.58061(17) 1.04029(10) 0.0285(4) Uani 1 1 d . C .
H29A H 0.6651 0.5083 1.071 0.034 Uiso 1 1 calc R . .
H29B H 0.5673 0.6389 1.0457 0.034 Uiso 1 1 calc R . .
C30 C 0.7784(2) 0.6210(2) 1.06161(10) 0.0342(5) Uani 1 1 d . . .
H30A H 0.8707 0.5582 1.0625 0.041 Uiso 1 1 calc R C .
H30B H 0.7619 0.6394 1.109 0.041 Uiso 1 1 calc R . .
C31 C 0.7856(2) 0.72752(19) 1.01183(9) 0.0301(4) Uani 1 1 d . C .
H31A H 0.696 0.7923 1.0129 0.036 Uiso 1 1 calc R . .
H31B H 0.8648 0.7503 1.0265 0.036 Uiso 1 1 calc R . .
C33 C 1.23625(17) 0.55902(15) 0.68810(9) 0.0174(3) Uani 1 1 d . . .
H33 H 1.2421 0.6379 0.6755 0.021 Uiso 1 1 calc R . .
C34 C 1.32834(19) 0.50558(17) 0.75490(10) 0.0250(4) Uani 1 1 d . . .
H34A H 1.284 0.5478 0.7927 0.03 Uiso 1 1 calc R . .
H34B H 1.3326 0.4249 0.7686 0.03 Uiso 1 1 calc R . .
C35 C 1.4793(2) 0.50940(19) 0.74516(11) 0.0314(4) Uani 1 1 d . . .
H35A H 1.4761 0.5903 0.7367 0.038 Uiso 1 1 calc R . .
H35B H 1.5373 0.47 0.788 0.038 Uiso 1 1 calc R . .
C36 C 1.5484(2) 0.45147(18) 0.68427(12) 0.0309(4) Uani 1 1 d . . .
H36A H 1.6431 0.4599 0.677 0.037 Uiso 1 1 calc R . .
H36B H 1.5619 0.3685 0.6951 0.037 Uiso 1 1 calc R . .
C37 C 1.4567(2) 0.50439(17) 0.61848(11) 0.0276(4) Uani 1 1 d . . .
H37A H 1.502 0.4641 0.5801 0.033 Uiso 1 1 calc R . .
H37B H 1.4492 0.586 0.6056 0.033 Uiso 1 1 calc R . .
C38 C 1.30794(18) 0.49581(16) 0.62895(10) 0.0218(4) Uani 1 1 d . . .
H38A H 1.315 0.4142 0.6403 0.026 Uiso 1 1 calc R . .
H38B H 1.2497 0.5302 0.5857 0.026 Uiso 1 1 calc R . .
C39 C 1.04132(19) 0.43329(14) 0.73825(9) 0.0191(3) Uani 1 1 d . . .
H39 H 1.1267 0.397 0.7702 0.023 Uiso 1 1 calc R . .
C40 C 0.9140(2) 0.42914(17) 0.78310(10) 0.0273(4) Uani 1 1 d . . .
H40A H 0.9075 0.4749 0.8204 0.033 Uiso 1 1 calc R . .
H40B H 0.8254 0.464 0.7542 0.033 Uiso 1 1 calc R . .
C41 C 0.9275(3) 0.30595(19) 0.81543(11) 0.0405(5) Uani 1 1 d . . .
H41A H 1.0089 0.2747 0.8492 0.049 Uiso 1 1 calc R . .
H41B H 0.8404 0.3064 0.8408 0.049 Uiso 1 1 calc R . .
C42 C 0.9494(3) 0.22864(18) 0.76099(11) 0.0360(5) Uani 1 1 d . . .
H42A H 0.9635 0.149 0.784 0.043 Uiso 1 1 calc R . .
H42B H 0.8636 0.2546 0.7302 0.043 Uiso 1 1 calc R . .
C43 C 1.0774(2) 0.23094(17) 0.71822(12) 0.0341(5) Uani 1 1 d . . .
H43A H 1.0876 0.1825 0.6821 0.041 Uiso 1 1 calc R . .
H43B H 1.1645 0.1991 0.7483 0.041 Uiso 1 1 calc R . .
C44 C 1.0604(2) 0.35381(15) 0.68418(10) 0.0244(4) Uani 1 1 d . . .
H44A H 0.9767 0.3835 0.6518 0.029 Uiso 1 1 calc R . .
H44B H 1.1454 0.3538 0.657 0.029 Uiso 1 1 calc R . .
C45 C 0.96905(17) 0.60991(14) 0.61337(8) 0.0154(3) Uani 1 1 d . . .
H45 H 1.0202 0.5413 0.5916 0.018 Uiso 1 1 calc R . .
C46 C 0.99030(19) 0.71458(14) 0.56774(9) 0.0184(3) Uani 1 1 d . . .
H46A H 0.938 0.7847 0.587 0.022 Uiso 1 1 calc R . .
H46B H 1.0925 0.706 0.5679 0.022 Uiso 1 1 calc R . .
C47 C 0.93685(19) 0.72725(16) 0.49326(9) 0.0211(4) Uani 1 1 d . . .
H47A H 0.9486 0.7967 0.4653 0.025 Uiso 1 1 calc R . .
H47B H 0.9947 0.66 0.4728 0.025 Uiso 1 1 calc R . .
C48 C 0.7809(2) 0.73646(16) 0.49083(9) 0.0233(4) Uani 1 1 d . . .
H48A H 0.7518 0.7381 0.4427 0.028 Uiso 1 1 calc R . .
H48B H 0.7217 0.8092 0.5054 0.028 Uiso 1 1 calc R . .
C49 C 0.7554(2) 0.63569(17) 0.53806(9) 0.0242(4) Uani 1 1 d . . .
H49A H 0.8044 0.564 0.5198 0.029 Uiso 1 1 calc R . .
H49B H 0.6523 0.6473 0.5384 0.029 Uiso 1 1 calc R . .
C50 C 0.81018(18) 0.62410(16) 0.61206(9) 0.0210(4) Uani 1 1 d . . .
H50A H 0.7953 0.5567 0.6411 0.025 Uiso 1 1 calc R . .
H50B H 0.7557 0.6932 0.6317 0.025 Uiso 1 1 calc R . .
Ge1 Ge 0.960233(18) 0.875755(14) 0.695656(9) 0.01507(5) Uani 1 1 d . C .
Ru1 Ru 0.942765(13) 0.719624(11) 0.772493(6) 0.01260(4) Uani 1 1 d . . .
P1 P 1.04377(4) 0.58159(3) 0.70322(2) 0.01339(8) Uani 1 1 d . C .
P2 P 0.85879(4) 0.80211(3) 0.87010(2) 0.01183(8) Uani 1 1 d . C .
HY1 H 1.102(2) 0.716(2) 0.7895(12) 0.036(6) Uiso 1 1 d . . .
HY2 H 1.004(3) 0.609(2) 0.8316(14) 0.049(7) Uiso 1 1 d . . .
HY3 H 0.798(3) 0.689(3) 0.7716(16) 0.065(9) Uiso 1 1 d . . .
HY4 H 0.787(3) 0.767(3) 0.7380(16) 0.068(9) Uiso 1 1 d . . .

loop_
_atom_site_aniso_label
_atom_site_aniso_U_11
_atom_site_aniso_U_22
_atom_site_aniso_U_33
_atom_site_aniso_U_23
_atom_site_aniso_U_13
_atom_site_aniso_U_12
C1 0.0194(8) 0.0189(8) 0.0135(8) -0.0024(6) 0.0011(6) -0.0035(7)
C2 0.0221(9) 0.0208(9) 0.0220(9) -0.0051(7) 0.0010(7) -0.0065(7)
C3 0.0318(10) 0.0167(8) 0.0280(10) -0.0031(7) 0.0009(8) -0.0056(7)
C4 0.0250(9) 0.0212(9) 0.0239(9) -0.0020(7) -0.0028(7) 0.0008(7)
C5 0.0196(9) 0.0283(10) 0.0223(9) -0.0022(7) -0.0007(7) -0.0051(7)
C6 0.0221(9) 0.0219(9) 0.0177(8) 0.0000(7) 0.0007(7) -0.0070(7)
C7 0.0205(8) 0.0169(8) 0.0190(8) -0.0041(6) 0.0039(7) -0.0087(7)
C8 0.0240(9) 0.0274(9) 0.0207(9) -0.0036(7) 0.0009(7) -0.0120(8)
C9 0.0205(9) 0.0343(11) 0.0344(11) -0.0064(9) -0.0003(8) -0.0126(8)
C10 0.0249(10) 0.0339(11) 0.0348(11) -0.0113(9) 0.0117(8) -0.0157(8)
C11 0.0334(10) 0.0268(10) 0.0213(9) -0.0051(7) 0.0094(8) -0.0130(8)
C12 0.0256(9) 0.0200(8) 0.0193(9) -0.0036(7) 0.0020(7) -0.0084(7)
C14 0.0130(7) 0.0169(8) 0.0145(8) -0.0040(6) 0.0008(6) -0.0044(6)
C15 0.0207(9) 0.0211(9) 0.0387(11) 0.0015(8) -0.0130(8) -0.0066(7)
C16 0.0241(10) 0.0343(11) 0.0433(12) 0.0004(9) -0.0158(9) -0.0113(9)
C17 0.0190(9) 0.0398(11) 0.0436(12) -0.0163(10) 0.0025(8) -0.0159(8)
C18 0.0302(10) 0.0316(10) 0.0372(11) -0.0061(9) -0.0011(9) -0.0209(9)
C19 0.0313(10) 0.0288(10) 0.0292(10) 0.0028(8) -0.0042(8) -0.0195(8)
C20 0.0146(8) 0.0137(8) 0.0296(10) -0.0031(7) -0.0023(7) -0.0014(6)
C21 0.0167(8) 0.0216(9) 0.0268(9) -0.0088(7) -0.0044(7) 0.0007(7)
C22A 0.0203(6) 0.0286(6) 0.0349(8) -0.0160(6) -0.0026(6) 0.0038(5)
C23A 0.0203(6) 0.0286(6) 0.0349(8) -0.0160(6) -0.0026(6) 0.0038(5)
C24A 0.0203(6) 0.0286(6) 0.0349(8) -0.0160(6) -0.0026(6) 0.0038(5)
C25A 0.0203(6) 0.0286(6) 0.0349(8) -0.0160(6) -0.0026(6) 0.0038(5)
C22B 0.0203(6) 0.0286(6) 0.0349(8) -0.0160(6) -0.0026(6) 0.0038(5)
C24B 0.0203(6) 0.0286(6) 0.0349(8) -0.0160(6) -0.0026(6) 0.0038(5)
C23B 0.0203(6) 0.0286(6) 0.0349(8) -0.0160(6) -0.0026(6) 0.0038(5)
C25B 0.0203(6) 0.0286(6) 0.0349(8) -0.0160(6) -0.0026(6) 0.0038(5)
C26 0.0150(8) 0.0168(8) 0.0142(8) 0.0008(6) 0.0016(6) -0.0050(6)
C27 0.0242(9) 0.0265(9) 0.0198(9) 0.0008(7) 0.0014(7) -0.0150(8)
C28 0.0361(11) 0.0270(10) 0.0326(11) 0.0001(8) 0.0057(9) -0.0197(9)
C29 0.0289(10) 0.0278(10) 0.0263(10) 0.0066(8) 0.0060(8) -0.0120(8)
C30 0.0400(12) 0.0484(13) 0.0161(9) 0.0059(8) 0.0016(8) -0.0229(10)
C31 0.0415(12) 0.0447(12) 0.0157(9) -0.0062(8) 0.0069(8) -0.0294(10)
C33 0.0137(8) 0.0188(8) 0.0197(8) -0.0052(7) 0.0002(6) -0.0044(6)
C34 0.0169(9) 0.0308(10) 0.0239(9) -0.0065(8) -0.0037(7) -0.0023(7)
C35 0.0179(9) 0.0351(11) 0.0407(12) -0.0102(9) -0.0063(8) -0.0058(8)
C36 0.0147(9) 0.0308(10) 0.0474(13) -0.0093(9) 0.0028(8) -0.0065(8)
C37 0.0195(9) 0.0287(10) 0.0362(11) -0.0092(8) 0.0098(8) -0.0091(8)
C38 0.0173(8) 0.0244(9) 0.0246(9) -0.0092(7) 0.0043(7) -0.0061(7)
C39 0.0207(8) 0.0163(8) 0.0194(8) 0.0012(6) -0.0064(7) -0.0062(7)
C40 0.0400(11) 0.0278(10) 0.0185(9) 0.0001(7) 0.0036(8) -0.0193(9)
C41 0.0676(16) 0.0362(12) 0.0246(11) 0.0071(9) -0.0020(10) -0.0319(12)
C42 0.0529(14) 0.0241(10) 0.0340(11) 0.0066(8) -0.0096(10) -0.0216(10)
C43 0.0322(11) 0.0179(9) 0.0513(13) -0.0050(9) -0.0149(10) -0.0064(8)
C44 0.0236(9) 0.0204(9) 0.0323(10) -0.0079(8) 0.0018(8) -0.0098(7)
C45 0.0164(8) 0.0181(8) 0.0116(7) -0.0021(6) -0.0004(6) -0.0060(6)
C46 0.0222(9) 0.0187(8) 0.0148(8) -0.0019(6) 0.0004(7) -0.0078(7)
C47 0.0258(9) 0.0230(9) 0.0127(8) -0.0002(7) 0.0010(7) -0.0074(7)
C48 0.0248(9) 0.0274(9) 0.0135(8) 0.0001(7) -0.0042(7) -0.0045(7)
C49 0.0220(9) 0.0320(10) 0.0191(9) 0.0006(7) -0.0067(7) -0.0115(8)
C50 0.0181(8) 0.0295(9) 0.0150(8) 0.0015(7) -0.0030(7) -0.0097(7)
Ge1 0.01620(9) 0.01619(9) 0.01202(9) -0.00070(6) 0.00059(6) -0.00519(7)
Ru1 0.01226(7) 0.01441(7) 0.01030(7) -0.00160(5) 0.00010(5) -0.00359(5)
P1 0.01301(19) 0.01501(19) 0.01171(19) -0.00224(15) -0.00086(15) -0.00402(15)
P2 0.01018(18) 0.01263(19) 0.01170(19) -0.00121(15) 0.00086(14) -0.00296(15)

loop_
_atom_type_symbol
_atom_type_description
_atom_type_scat_dispersion_real
_atom_type_scat_dispersion_imag
_atom_type_scat_source
C C 0.0033 0.0016 'International Tables Vol C Tables 4.2.6.8 and 6.1.1.4'
H H 0 0 'International Tables Vol C Tables 4.2.6.8 and 6.1.1.4'
Ge Ge 0.1547 1.8001 'International Tables Vol C Tables 4.2.6.8 and 6.1.1.4'
Ru Ru -1.2594 0.8363 'International Tables Vol C Tables 4.2.6.8 and 6.1.1.4'
P P 0.1023 0.0942 'International Tables Vol C Tables 4.2.6.8 and 6.1.1.4'

loop_
_geom_angle_atom_site_label_1
_geom_angle_atom_site_label_2
_geom_angle_atom_site_label_3
_geom_angle
C6 C1 C2 117.60(16)
C6 C1 Ge1 118.83(13)
C2 C1 Ge1 123.40(13)
C3 C2 C1 121.15(17)
C3 C2 H2 119.4
C1 C2 H2 119.4
C4 C3 C2 120.10(17)
C4 C3 H3 119.9
C2 C3 H3 119.9
C3 C4 C5 119.94(17)
C3 C4 H4 120
C5 C4 H4 120
C4 C5 C6 119.73(17)
C4 C5 H5 120.1
C6 C5 H5 120.1
C5 C6 C1 121.48(17)
C5 C6 H6 119.3
C1 C6 H6 119.3
C8 C7 C12 117.75(16)
C8 C7 Ge1 121.00(13)
C12 C7 Ge1 120.41(13)
C9 C8 C7 121.14(17)
C9 C8 H8 119.4
C7 C8 H8 119.4
C10 C9 C8 119.83(18)
C10 C9 H9 120.1
C8 C9 H9 120.1
C9 C10 C11 120.12(18)
C9 C10 H10 119.9
C11 C10 H10 119.9
C12 C11 C10 119.74(18)
C12 C11 H11 120.1
C10 C11 H11 120.1
C11 C12 C7 121.40(17)
C11 C12 H12 119.3
C7 C12 H12 119.3
C19 C14 C15 110.43(15)
C19 C14 P2 111.60(12)
C15 C14 P2 112.09(12)
C19 C14 H14 107.5
C15 C14 H14 107.5
P2 C14 H14 107.5
C16 C15 C14 111.30(16)
C16 C15 H15A 109.4
C14 C15 H15A 109.4
C16 C15 H15B 109.4
C14 C15 H15B 109.4
H15A C15 H15B 108
C17 C16 C15 111.34(17)
C17 C16 H16A 109.4
C15 C16 H16A 109.4
C17 C16 H16B 109.4
C15 C16 H16B 109.4
H16A C16 H16B 108
C16 C17 C18 110.31(16)
C16 C17 H17A 109.6
C18 C17 H17A 109.6
C16 C17 H17B 109.6
C18 C17 H17B 109.6
H17A C17 H17B 108.1
C17 C18 C19 110.90(16)
C17 C18 H18A 109.5
C19 C18 H18A 109.5
C17 C18 H18B 109.5
C19 C18 H18B 109.5
H18A C18 H18B 108
C14 C19 C18 112.38(16)
C14 C19 H19A 109.1
C18 C19 H19A 109.1
C14 C19 H19B 109.1
C18 C19 H19B 109.1
H19A C19 H19B 107.9
C25B C20 C25A 61.4(4)
C25B C20 C21 116.4(4)
C25A C20 C21 110.70(16)
C25B C20 P2 123.8(4)
C25A C20 P2 119.44(14)
C21 C20 P2 114.11(12)
C25B C20 H20 42
C25A C20 H20 103.4
C21 C20 H20 103.4
P2 C20 H20 103.4
C20 C21 C22B 118.2(4)
C20 C21 C22A 110.51(17)
C22B C21 C22A 20.5(4)
C20 C21 H21A 109.5
C22B C21 H21A 89.1
C22A C21 H21A 109.5
C20 C21 H21B 109.5
C22B C21 H21B 119.6
C22A C21 H21B 109.5
H21A C21 H21B 108.1
C21 C22A C23A 110.5(2)
C21 C22A H22A 109.6
C23A C22A H22A 109.6
C21 C22A H22B 109.6
C23A C22A H22B 109.6
H22A C22A H22B 108.1
C24A C23A C22A 108.9(2)
C24A C23A H23A 109.9
C22A C23A H23A 109.9
C24A C23A H23B 109.9
C22A C23A H23B 109.9
H23A C23A H23B 108.3
C23A C24A C25A 112.2(2)
C23A C24A H24A 109.2
C25A C24A H24A 109.2
C23A C24A H24B 109.2
C25A C24A H24B 109.2
H24A C24A H24B 107.9
C20 C25A C24A 111.5(2)
C20 C25A H25A 109.3
C24A C25A H25A 109.3
C20 C25A H25B 109.3
C24A C25A H25B 109.3
H25A C25A H25B 108
C23B C22B C21 119.2(11)
C23B C22B H22C 107.5
C21 C22B H22C 107.5
C23B C22B H22D 107.5
C21 C22B H22D 107.5
H22C C22B H22D 107
C25B C24B C23B 114.6(8)
C25B C24B H24C 108.6
C23B C24B H24C 108.6
C25B C24B H24D 108.6
C23B C24B H24D 108.6
H24C C24B H24D 107.6
C22B C23B C24B 126.9(11)
C22B C23B H23C 105.6
C24B C23B H23C 105.6
C22B C23B H23D 105.6
C24B C23B H23D 105.6
H23C C23B H23D 106.1
C20 C25B C24B 111.9(7)
C20 C25B H25C 109.2
C24B C25B H25C 109.2
C20 C25B H25D 109.2
C24B C25B H25D 109.2
H25C C25B H25D 107.9
C31 C26 C27 108.53(14)
C31 C26 P2 119.03(12)
C27 C26 P2 113.91(11)
C31 C26 H26 104.6
C27 C26 H26 104.6
P2 C26 H26 104.6
C28 C27 C26 110.91(15)
C28 C27 H27A 109.5
C26 C27 H27A 109.5
C28 C27 H27B 109.5
C26 C27 H27B 109.5
H27A C27 H27B 108
C29 C28 C27 111.47(16)
C29 C28 H28A 109.3
C27 C28 H28A 109.3
C29 C28 H28B 109.3
C27 C28 H28B 109.3
H28A C28 H28B 108
C28 C29 C30 111.21(16)
C28 C29 H29A 109.4
C30 C29 H29A 109.4
C28 C29 H29B 109.4
C30 C29 H29B 109.4
H29A C29 H29B 108
C29 C30 C31 111.92(16)
C29 C30 H30A 109.2
C31 C30 H30A 109.2
C29 C30 H30B 109.2
C31 C30 H30B 109.2
H30A C30 H30B 107.9
C26 C31 C30 109.48(16)
C26 C31 H31A 109.8
C30 C31 H31A 109.8
C26 C31 H31B 109.8
C30 C31 H31B 109.8
H31A C31 H31B 108.2
C38 C33 C34 109.21(14)
C38 C33 P1 118.99(12)
C34 C33 P1 112.12(12)
C38 C33 H33 105.1
C34 C33 H33 105.1
P1 C33 H33 105.1
C35 C34 C33 111.45(16)
C35 C34 H34A 109.3
C33 C34 H34A 109.3
C35 C34 H34B 109.3
C33 C34 H34B 109.3
H34A C34 H34B 108
C36 C35 C34 111.02(16)
C36 C35 H35A 109.4
C34 C35 H35A 109.4
C36 C35 H35B 109.4
C34 C35 H35B 109.4
H35A C35 H35B 108
C37 C36 C35 110.92(16)
C37 C36 H36A 109.5
C35 C36 H36A 109.5
C37 C36 H36B 109.5
C35 C36 H36B 109.5
H36A C36 H36B 108
C36 C37 C38 110.60(16)
C36 C37 H37A 109.5
C38 C37 H37A 109.5
C36 C37 H37B 109.5
C38 C37 H37B 109.5
H37A C37 H37B 108.1
C37 C38 C33 109.95(15)
C37 C38 H38A 109.7
C33 C38 H38A 109.7
C37 C38 H38B 109.7
C33 C38 H38B 109.7
H38A C38 H38B 108.2
C40 C39 C44 109.68(15)
C40 C39 P1 115.00(12)
C44 C39 P1 115.20(12)
C40 C39 H39 105.3
C44 C39 H39 105.3
P1 C39 H39 105.3
C41 C40 C39 111.72(18)
C41 C40 H40A 109.3
C39 C40 H40A 109.3
C41 C40 H40B 109.3
C39 C40 H40B 109.3
H40A C40 H40B 107.9
C42 C41 C40 111.86(17)
C42 C41 H41A 109.2
C40 C41 H41A 109.2
C42 C41 H41B 109.2
C40 C41 H41B 109.2
H41A C41 H41B 107.9
C43 C42 C41 110.86(18)
C43 C42 H42A 109.5
C41 C42 H42A 109.5
C43 C42 H42B 109.5
C41 C42 H42B 109.5
H42A C42 H42B 108.1
C42 C43 C44 110.39(17)
C42 C43 H43A 109.6
C44 C43 H43A 109.6
C42 C43 H43B 109.6
C44 C43 H43B 109.6
H43A C43 H43B 108.1
C43 C44 C39 111.65(16)
C43 C44 H44A 109.3
C39 C44 H44A 109.3
C43 C44 H44B 109.3
C39 C44 H44B 109.3
H44A C44 H44B 108
C46 C45 C50 108.79(14)
C46 C45 P1 113.70(11)
C50 C45 P1 112.20(11)
C46 C45 H45 107.3
C50 C45 H45 107.3
P1 C45 H45 107.3
C47 C46 C45 110.88(14)
C47 C46 H46A 109.5
C45 C46 H46A 109.5
C47 C46 H46B 109.5
C45 C46 H46B 109.5
H46A C46 H46B 108.1
C48 C47 C46 111.30(14)
C48 C47 H47A 109.4
C46 C47 H47A 109.4
C48 C47 H47B 109.4
C46 C47 H47B 109.4
H47A C47 H47B 108
C47 C48 C49 111.30(14)
C47 C48 H48A 109.4
C49 C48 H48A 109.4
C47 C48 H48B 109.4
C49 C48 H48B 109.4
H48A C48 H48B 108
C48 C49 C50 111.12(15)
C48 C49 H49A 109.4
C50 C49 H49A 109.4
C48 C49 H49B 109.4
C50 C49 H49B 109.4
H49A C49 H49B 108
C49 C50 C45 110.94(14)
C49 C50 H50A 109.5
C45 C50 H50A 109.5
C49 C50 H50B 109.5
C45 C50 H50B 109.5
H50A C50 H50B 108
C7 Ge1 C1 103.00(7)
C7 Ge1 Ru1 126.39(5)
C1 Ge1 Ru1 130.41(5)
Ge1 Ru1 P1 97.131(13)
Ge1 Ru1 P2 101.551(13)
P1 Ru1 P2 160.522(15)
Ge1 Ru1 HY1 78.0(8)
P1 Ru1 HY1 87.5(8)
P2 Ru1 HY1 91.0(8)
Ge1 Ru1 HY2 153.5(9)
P1 Ru1 HY2 80.6(9)
P2 Ru1 HY2 80.2(9)
HY1 Ru1 HY2 75.6(12)
Ge1 Ru1 HY3 118.7(11)
P1 Ru1 HY3 88.7(11)
P2 Ru1 HY3 87.1(11)
HY1 Ru1 HY3 163.2(14)
HY2 Ru1 HY3 87.7(15)
Ge1 Ru1 HY4 80.5(12)
P1 Ru1 HY4 97.4(11)
P2 Ru1 HY4 91.2(11)
HY1 Ru1 HY4 158.4(15)
HY2 Ru1 HY4 126.0(15)
HY3 Ru1 HY4 38.4(13)
C45 P1 C33 102.17(7)
C45 P1 C39 103.45(8)
C33 P1 C39 103.55(8)
C45 P1 Ru1 117.26(5)
C33 P1 Ru1 112.92(5)
C39 P1 Ru1 115.69(6)
C14 P2 C20 101.46(8)
C14 P2 C26 102.00(7)
C20 P2 C26 108.39(8)
C14 P2 Ru1 115.38(5)
C20 P2 Ru1 116.52(6)
C26 P2 Ru1 111.67(5)

loop_
_geom_bond_atom_site_label_1
_geom_bond_atom_site_label_2
_geom_bond_distance
C1 C6 1.398(2)
C1 C2 1.399(2)
C1 Ge1 1.9747(17)
C2 C3 1.392(3)
C2 H2 0.95
C3 C4 1.384(3)
C3 H3 0.95
C4 C5 1.386(3)
C4 H4 0.95
C5 C6 1.393(3)
C5 H5 0.95
C6 H6 0.95
C7 C8 1.401(3)
C7 C12 1.401(2)
C7 Ge1 1.9664(17)
C8 C9 1.390(3)
C8 H8 0.95
C9 C10 1.388(3)
C9 H9 0.95
C10 C11 1.388(3)
C10 H10 0.95
C11 C12 1.387(3)
C11 H11 0.95
C12 H12 0.95
C14 C19 1.520(2)
C14 C15 1.532(2)
C14 P2 1.8621(16)
C14 H14 1
C15 C16 1.531(3)
C15 H15A 0.99
C15 H15B 0.99
C16 C17 1.515(3)
C16 H16A 0.99
C16 H16B 0.99
C17 C18 1.520(3)
C17 H17A 0.99
C17 H17B 0.99
C18 C19 1.530(3)
C18 H18A 0.99
C18 H18B 0.99
C19 H19A 0.99
C19 H19B 0.99
C20 C25B 1.469(10)
C20 C25A 1.499(3)
C20 C21 1.526(2)
C20 P2 1.8669(17)
C20 H20 1
C21 C22B 1.534(11)
C21 C22A 1.539(3)
C21 H21A 0.99
C21 H21B 0.99
C22A C23A 1.573(4)
C22A H22A 0.99
C22A H22B 0.99
C23A C24A 1.505(4)
C23A H23A 0.99
C23A H23B 0.99
C24A C25A 1.528(3)
C24A H24A 0.99
C24A H24B 0.99
C25A H25A 0.99
C25A H25B 0.99
C22B C23B 1.143(16)
C22B H22C 0.99
C22B H22D 0.99
C24B C25B 1.562(12)
C24B C23B 1.608(15)
C24B H24C 0.99
C24B H24D 0.99
C23B H23C 0.99
C23B H23D 0.99
C25B H25C 0.99
C25B H25D 0.99
C26 C31 1.529(2)
C26 C27 1.532(2)
C26 P2 1.8691(16)
C26 H26 1
C27 C28 1.530(3)
C27 H27A 0.99
C27 H27B 0.99
C28 C29 1.515(3)
C28 H28A 0.99
C28 H28B 0.99
C29 C30 1.520(3)
C29 H29A 0.99
C29 H29B 0.99
C30 C31 1.539(3)
C30 H30A 0.99
C30 H30B 0.99
C31 H31A 0.99
C31 H31B 0.99
C33 C38 1.538(2)
C33 C34 1.539(2)
C33 P1 1.8698(17)
C33 H33 1
C34 C35 1.530(3)
C34 H34A 0.99
C34 H34B 0.99
C35 C36 1.529(3)
C35 H35A 0.99
C35 H35B 0.99
C36 C37 1.520(3)
C36 H36A 0.99
C36 H36B 0.99
C37 C38 1.531(2)
C37 H37A 0.99
C37 H37B 0.99
C38 H38A 0.99
C38 H38B 0.99
C39 C40 1.536(3)
C39 C44 1.539(2)
C39 P1 1.8806(17)
C39 H39 1
C40 C41 1.532(3)
C40 H40A 0.99
C40 H40B 0.99
C41 C42 1.522(3)
C41 H41A 0.99
C41 H41B 0.99
C42 C43 1.515(3)
C42 H42A 0.99
C42 H42B 0.99
C43 C44 1.529(3)
C43 H43A 0.99
C43 H43B 0.99
C44 H44A 0.99
C44 H44B 0.99
C45 C46 1.534(2)
C45 C50 1.537(2)
C45 P1 1.8621(16)
C45 H45 1
C46 C47 1.532(2)
C46 H46A 0.99
C46 H46B 0.99
C47 C48 1.524(3)
C47 H47A 0.99
C47 H47B 0.99
C48 C49 1.527(3)
C48 H48A 0.99
C48 H48B 0.99
C49 C50 1.530(2)
C49 H49A 0.99
C49 H49B 0.99
C50 H50A 0.99
C50 H50B 0.99
Ge1 Ru1 2.3162(2)
Ru1 P1 2.3237(4)
Ru1 P2 2.3290(4)
Ru1 HY1 1.61(2)
Ru1 HY2 1.60(3)
Ru1 HY3 1.62(3)
Ru1 HY4 1.59(3)
